data_4003548
loop_
_publ_author_name
'Dehnhardt, Natalie'
'Axt, Marleen'
'Zimmermann, Jonas'
'Yang, Meng'
'Mette, Gerson'
'Heine, Johanna'

_publ_section_title
;
 Band Gap-Tunable, Chiral Hybrid Metal Halides Displaying Second-Harmonic
 Generation
;
_journal_name_full 'Chemistry of Materials'
_journal_paper_doi 10.1021/acs.chemmater.0c01605
_journal_year 2020
_chemical_absolute_configuration syn
_chemical_formula_moiety '2(Cl4 Sb), 2(Cl), 4(C8 H11 F N)'
_chemical_formula_sum 'C32 H44 Cl10 F4 N4 Sb2'
_chemical_formula_weight 1158.71
_space_group_crystal_system monoclinic
_space_group_IT_number 4
_space_group_name_Hall 'P 2yb'
_space_group_name_H-M_alt 'P 1 21 1'
_atom_sites_solution_hydrogens geom
_atom_sites_solution_primary direct
_audit_creation_date 2019-03-04
_audit_creation_method
;
Olex2 1.2
(compiled 2018.05.29 svn.r3508 for OlexSys, GUI svn.r5506)
;
_cell_angle_alpha 90
_cell_angle_beta 95.0706(19)
_cell_angle_gamma 90
_cell_formula_units_Z 2
_cell_length_a 11.8394(7)
_cell_length_b 12.8214(7)
_cell_length_c 14.8843(9)
_cell_measurement_reflns_used 9917
_cell_measurement_temperature 100(2)
_cell_measurement_theta_max 25.26
_cell_measurement_theta_min 2.35
_cell_volume 2250.6(2)
_computing_molecular_graphics 'Olex2 (Dolomanov et al., 2009)'
_computing_publication_material 'Olex2 (Dolomanov et al., 2009)'
_computing_structure_refinement 'ShelXL (Sheldrick, 2015)'
_computing_structure_solution 'XS (Sheldrick, 2008)'
_diffrn_ambient_temperature 100.01
_diffrn_detector_area_resol_mean 10.4167
_diffrn_measured_fraction_theta_full 0.999
_diffrn_measured_fraction_theta_max 0.997
_diffrn_measurement_device_type 'Bruker D8 QUEST area detector'
_diffrn_measurement_method '\w and \f scans'
_diffrn_radiation_type MoK\a
_diffrn_radiation_wavelength 0.71073
_diffrn_reflns_av_R_equivalents 0.0488
_diffrn_reflns_av_unetI/netI 0.0287
_diffrn_reflns_Laue_measured_fraction_full 0.999
_diffrn_reflns_Laue_measured_fraction_max 0.997
_diffrn_reflns_limit_h_max 14
_diffrn_reflns_limit_h_min -14
_diffrn_reflns_limit_k_max 15
_diffrn_reflns_limit_k_min -13
_diffrn_reflns_limit_l_max 17
_diffrn_reflns_limit_l_min -17
_diffrn_reflns_number 53239
_diffrn_reflns_point_group_measured_fraction_full 0.965
_diffrn_reflns_point_group_measured_fraction_max 0.962
_diffrn_reflns_theta_full 25.242
_diffrn_reflns_theta_max 25.332
_diffrn_reflns_theta_min 2.109
_diffrn_source 'microfocus sealed X-ray tube'
_diffrn_standards_number 0
_exptl_absorpt_coefficient_mu 1.840
_exptl_absorpt_correction_T_max 0.7452
_exptl_absorpt_correction_T_min 0.6201
_exptl_absorpt_correction_type multi-scan
_exptl_absorpt_process_details
'SADABS-2016/2 (Bruker,2016/2) was used for absorption correction. wR2(int) was 0.1216 before and 0.0591 after correction. The Ratio of minimum to maximum transmission is 0.8321. The \l/2 correction factor is Not present.'
_exptl_crystal_colour colourless
_exptl_crystal_colour_primary colourless
_exptl_crystal_density_diffrn 1.710
_exptl_crystal_description plank
_exptl_crystal_F_000 1144
_exptl_crystal_size_max 0.35
_exptl_crystal_size_mid 0.136
_exptl_crystal_size_min 0.08
_refine_diff_density_max 0.357
_refine_diff_density_min -0.288
_refine_diff_density_rms 0.064
_refine_ls_abs_structure_details
;
 Flack x determined using 3288 quotients [(I+)-(I-)]/[(I+)+(I-)]
 (Parsons, Flack and Wagner, Acta Cryst. B69 (2013) 249-259).
;
_refine_ls_abs_structure_Flack -0.027(9)
_refine_ls_extinction_method none
_refine_ls_goodness_of_fit_ref 1.046
_refine_ls_hydrogen_treatment constr
_refine_ls_matrix_type full
_refine_ls_number_parameters 477
_refine_ls_number_reflns 7915
_refine_ls_number_restraints 1
_refine_ls_restrained_S_all 1.046
_refine_ls_R_factor_all 0.0234
_refine_ls_R_factor_gt 0.0195
_refine_ls_shift/su_max 0.001
_refine_ls_shift/su_mean 0.000
_refine_ls_structure_factor_coef Fsqd
_refine_ls_weighting_details 'w=1/[\s^2^(Fo^2^)+(0.0142P)^2^+0.3394P] where P=(Fo^2^+2Fc^2^)/3'
_refine_ls_weighting_scheme calc
_refine_ls_wR_factor_gt 0.0365
_refine_ls_wR_factor_ref 0.0374
_reflns_Friedel_coverage 0.841
_reflns_Friedel_fraction_full 0.927
_reflns_Friedel_fraction_max 0.924
_reflns_number_gt 7460
_reflns_number_total 7915
_reflns_threshold_expression 'I > 2\s(I)'
_cod_data_source_file cm0c01605_si_002.cif
_cod_data_source_block compound1
_cod_database_code 4003548
_shelxl_version_number 2014-3
_shelx_space_group_comment
;
The symmetry employed for this shelxl refinement is uniquely defined
by the following loop, which should always be used as a source of
symmetry information in preference to the above space-group names.
They are only intended as comments.
;
_shelx_estimated_absorpt_t_max 0.867
_shelx_estimated_absorpt_t_min 0.565
_olex2_refinement_description
;
1. Fixed Uiso
 At 1.2 times of:
  All C(H) groups, All N(H,H,H) groups
 At 1.5 times of:
  All C(H,H,H) groups
2.a Ternary CH refined with riding coordinates:
 C10(H10), C2(H2), C18(H18), C26(H26)
2.b Aromatic/amide H refined with riding coordinates:
 C13(H13), C12(H12), C16(H16), C8(H8), C29(H29), C24(H24), C20(H20), C28(H28),
 C7(H7), C23(H23), C21(H21), C4(H4), C15(H15), C5(H5), C32(H32), C31(H31)
2.c Idealised Me refined as rotating group:
 N1(H1A,H1B,H1C), N3(H3A,H3B,H3C), N2(H2A,H2B,H2C), N4(H4A,H4B,H4C), C1(H1D,
 H1E,H1F), C17(H17A,H17B,H17C), C9(H9A,H9B,H9C), C25(H25A,H25B,H25C)
;
_olex2_submission_special_instructions 'No special instructions were received'

loop_
_space_group_symop_operation_xyz
'x, y, z'
'-x, y+1/2, -z'

loop_
_atom_site_label
_atom_site_type_symbol
_atom_site_fract_x
_atom_site_fract_y
_atom_site_fract_z
_atom_site_U_iso_or_equiv
_atom_site_adp_type
_atom_site_occupancy
_atom_site_site_symmetry_order
_atom_site_calc_flag
_atom_site_refinement_flags_posn
_atom_site_refinement_flags_adp
_atom_site_refinement_flags_occupancy
_atom_site_disorder_assembly
_atom_site_disorder_group
Sb1 Sb 0.39169(2) 0.58888(2) 0.58245(2) 0.00985(7) Uani 1 1 d . . . . .
Sb2 Sb 0.11172(2) 0.51392(2) 0.40613(2) 0.01046(8) Uani 1 1 d . . . . .
Cl4 Cl 0.33112(10) 0.79969(10) 0.61539(7) 0.0129(3) Uani 1 1 d . . . . .
Cl3 Cl 0.46269(10) 0.41155(9) 0.55045(8) 0.0146(3) Uani 1 1 d . . . . .
Cl8 Cl 0.02684(10) 0.69876(10) 0.43459(8) 0.0162(3) Uani 1 1 d . . . . .
Cl2 Cl 0.58537(10) 0.65394(9) 0.57898(7) 0.0137(3) Uani 1 1 d . . . . .
Cl9 Cl -0.07247(10) 0.44610(10) 0.42882(8) 0.0168(3) Uani 1 1 d . . . . .
Cl7 Cl 0.17427(10) 0.31694(10) 0.38212(7) 0.0134(3) Uani 1 1 d . . . . .
Cl10 Cl 0.06138(10) 0.52683(11) 0.24504(7) 0.0201(3) Uani 1 1 d . . . . .
Cl5 Cl 0.16643(10) 0.48800(9) 0.60471(7) 0.0161(3) Uani 1 1 d . . . . .
Cl6 Cl 0.35303(10) 0.62083(9) 0.37850(7) 0.0177(3) Uani 1 1 d . . . . .
Cl1 Cl 0.41777(10) 0.56394(10) 0.74364(7) 0.0178(3) Uani 1 1 d . . . . .
N1 N 0.7497(3) 0.3471(3) 0.5913(2) 0.0150(9) Uani 1 1 d . . . . .
H1A H 0.7206 0.3756 0.5382 0.018 Uiso 1 1 calc GR . . . .
H1B H 0.7056 0.2925 0.6058 0.018 Uiso 1 1 calc GR . . . .
H1C H 0.8214 0.3240 0.5855 0.018 Uiso 1 1 calc GR . . . .
N3 N 0.7496(3) 0.7463(3) 0.4140(2) 0.0141(9) Uani 1 1 d . . . . .
H3A H 0.7566 0.8157 0.4032 0.017 Uiso 1 1 calc GR . . . .
H3B H 0.8183 0.7148 0.4125 0.017 Uiso 1 1 calc GR . . . .
H3C H 0.7241 0.7369 0.4694 0.017 Uiso 1 1 calc GR . . . .
N2 N 0.4189(3) 0.3930(3) 0.3200(2) 0.0119(9) Uani 1 1 d . . . . .
H2A H 0.4923 0.3711 0.3261 0.014 Uiso 1 1 calc GR . . . .
H2B H 0.3770 0.3529 0.3550 0.014 Uiso 1 1 calc GR . . . .
H2C H 0.4155 0.4608 0.3375 0.014 Uiso 1 1 calc GR . . . .
N4 N 0.0826(3) 0.7158(4) 0.6689(2) 0.0143(9) Uani 1 1 d . . . . .
H4A H 0.0174 0.7247 0.6326 0.017 Uiso 1 1 calc GR . . . .
H4B H 0.0997 0.6467 0.6730 0.017 Uiso 1 1 calc GR . . . .
H4C H 0.1401 0.7506 0.6453 0.017 Uiso 1 1 calc GR . . . .
F2 F 0.6132(2) 0.6127(2) -0.01839(18) 0.0289(7) Uani 1 1 d . . . . .
F4 F -0.0885(3) 0.4630(3) 1.00125(19) 0.0432(9) Uani 1 1 d . . . . .
F1 F 0.7687(3) 0.2290(3) 1.00118(17) 0.0409(8) Uani 1 1 d . . . . .
F3 F 0.7735(3) 0.8291(2) 0.00046(17) 0.0374(8) Uani 1 1 d . . . . .
C1 C 0.8478(4) 0.5045(5) 0.6536(3) 0.0231(12) Uani 1 1 d . . . . .
H1D H 0.9205 0.4676 0.6610 0.035 Uiso 1 1 calc GR . . . .
H1E H 0.8468 0.5596 0.6992 0.035 Uiso 1 1 calc GR . . . .
H1F H 0.8378 0.5357 0.5933 0.035 Uiso 1 1 calc GR . . . .
C30 C -0.0510(5) 0.5319(5) 0.9402(3) 0.0250(13) Uani 1 1 d . . . . .
C17 C 0.6656(4) 0.5814(5) 0.3541(3) 0.0195(11) Uani 1 1 d . . . . .
H17A H 0.7403 0.5534 0.3438 0.029 Uiso 1 1 calc GR . . . .
H17B H 0.6081 0.5509 0.3104 0.029 Uiso 1 1 calc GR . . . .
H17C H 0.6478 0.5641 0.4154 0.029 Uiso 1 1 calc GR . . . .
C14 C 0.5567(4) 0.5598(4) 0.0428(3) 0.0202(12) Uani 1 1 d . . . . .
C13 C 0.6148(4) 0.4878(4) 0.0975(3) 0.0185(12) Uani 1 1 d . . . . .
H13 H 0.6937 0.4768 0.0947 0.022 Uiso 1 1 calc R . . . .
C12 C 0.5543(4) 0.4321(4) 0.1567(3) 0.0179(11) Uani 1 1 d . . . . .
H12 H 0.5922 0.3809 0.1944 0.021 Uiso 1 1 calc R . . . .
C16 C 0.3848(4) 0.5237(4) 0.1070(3) 0.0204(10) Uani 1 1 d . . . . .
H16 H 0.3065 0.5370 0.1111 0.024 Uiso 1 1 calc R . . . .
C6 C 0.7656(5) 0.2779(4) 0.9198(3) 0.0241(13) Uani 1 1 d . . . . .
C27 C 0.0250(4) 0.6732(4) 0.8217(3) 0.0182(11) Uani 1 1 d . . . . .
C22 C 0.7464(5) 0.7972(4) 0.0839(3) 0.0269(13) Uani 1 1 d . . . . .
C8 C 0.8417(4) 0.3007(4) 0.7801(3) 0.0219(12) Uani 1 1 d . . . . .
H8 H 0.8971 0.2838 0.7401 0.026 Uiso 1 1 calc R . . . .
C3 C 0.7592(4) 0.3743(4) 0.7549(3) 0.0161(11) Uani 1 1 d . . . . .
C19 C 0.6968(4) 0.7338(4) 0.2506(3) 0.0152(10) Uani 1 1 d . . . . .
C9 C 0.3721(4) 0.2680(3) 0.1976(3) 0.0164(11) Uani 1 1 d . . . . .
H9A H 0.4495 0.2405 0.2059 0.025 Uiso 1 1 calc GR . . . .
H9B H 0.3426 0.2600 0.1344 0.025 Uiso 1 1 calc GR . . . .
H9C H 0.3237 0.2295 0.2362 0.025 Uiso 1 1 calc GR . . . .
C29 C -0.1133(5) 0.6184(4) 0.9200(3) 0.0275(14) Uani 1 1 d . . . . .
H29 H -0.1824 0.6300 0.9464 0.033 Uiso 1 1 calc R . . . .
C11 C 0.4402(4) 0.4491(4) 0.1622(3) 0.0127(10) Uani 1 1 d . . . . .
C10 C 0.3728(3) 0.3832(3) 0.2230(3) 0.0088(8) Uani 1 1 d . . . . .
H10 H 0.2927 0.4089 0.2175 0.011 Uiso 1 1 calc R . . . .
C24 C 0.6217(4) 0.7959(4) 0.1981(3) 0.0254(12) Uani 1 1 d . . . . .
H24 H 0.5522 0.8165 0.2203 0.030 Uiso 1 1 calc R . . . .
C20 C 0.7967(4) 0.7042(4) 0.2179(3) 0.0232(12) Uani 1 1 d . . . . .
H20 H 0.8485 0.6616 0.2538 0.028 Uiso 1 1 calc R . . . .
C28 C -0.0744(4) 0.6896(4) 0.8601(3) 0.0225(12) Uani 1 1 d . . . . .
H28 H -0.1173 0.7508 0.8453 0.027 Uiso 1 1 calc R . . . .
C2 C 0.7522(4) 0.4283(3) 0.6648(3) 0.0183(10) Uani 1 1 d . . . . .
H2 H 0.6791 0.4678 0.6575 0.022 Uiso 1 1 calc R . . . .
C7 C 0.8441(4) 0.2518(4) 0.8628(3) 0.0259(13) Uani 1 1 d . . . . .
H7 H 0.8999 0.2005 0.8796 0.031 Uiso 1 1 calc R . . . .
C23 C 0.6468(5) 0.8283(4) 0.1134(3) 0.0302(13) Uani 1 1 d . . . . .
H23 H 0.5957 0.8711 0.0771 0.036 Uiso 1 1 calc R . . . .
C21 C 0.8230(4) 0.7356(5) 0.1334(3) 0.0304(14) Uani 1 1 d . . . . .
H21 H 0.8920 0.7150 0.1104 0.037 Uiso 1 1 calc R . . . .
C4 C 0.6805(4) 0.3984(4) 0.8160(3) 0.0248(13) Uani 1 1 d . . . . .
H4 H 0.6234 0.4490 0.8005 0.030 Uiso 1 1 calc R . . . .
C18 C 0.6662(3) 0.6987(3) 0.3427(3) 0.0133(9) Uani 1 1 d . . . . .
H18 H 0.5888 0.7257 0.3518 0.016 Uiso 1 1 calc R . . . .
C25 C 0.1728(4) 0.8095(4) 0.8022(3) 0.0271(13) Uani 1 1 d . . . . .
H25A H 0.2338 0.7578 0.8101 0.041 Uiso 1 1 calc GR . . . .
H25B H 0.1594 0.8393 0.8610 0.041 Uiso 1 1 calc GR . . . .
H25C H 0.1947 0.8651 0.7621 0.041 Uiso 1 1 calc GR . . . .
C15 C 0.4433(4) 0.5790(4) 0.0457(3) 0.0251(11) Uani 1 1 d . . . . .
H15 H 0.4056 0.6290 0.0066 0.030 Uiso 1 1 calc R . . . .
C26 C 0.0670(4) 0.7582(3) 0.7619(3) 0.0186(10) Uani 1 1 d . . . . .
H26 H 0.0067 0.8129 0.7548 0.022 Uiso 1 1 calc R . . . .
C5 C 0.6846(4) 0.3496(5) 0.8988(3) 0.0308(14) Uani 1 1 d . . . . .
H5 H 0.6310 0.3664 0.9404 0.037 Uiso 1 1 calc R . . . .
C32 C 0.0850(4) 0.5840(5) 0.8416(3) 0.0279(11) Uani 1 1 d . . . . .
H32 H 0.1534 0.5713 0.8144 0.033 Uiso 1 1 calc R . . . .
C31 C 0.0465(4) 0.5112(4) 0.9019(3) 0.0319(12) Uani 1 1 d . . . . .
H31 H 0.0876 0.4487 0.9156 0.038 Uiso 1 1 calc R . . . .

loop_
_atom_site_aniso_label
_atom_site_aniso_U_11
_atom_site_aniso_U_22
_atom_site_aniso_U_33
_atom_site_aniso_U_23
_atom_site_aniso_U_13
_atom_site_aniso_U_12
Sb1 0.00884(15) 0.00792(17) 0.01286(14) -0.00057(13) 0.00132(11) -0.00064(13)
Sb2 0.00828(15) 0.00920(17) 0.01396(14) -0.00066(13) 0.00123(11) -0.00050(13)
Cl4 0.0111(6) 0.0124(6) 0.0152(6) 0.0001(5) 0.0013(4) 0.0014(5)
Cl3 0.0133(6) 0.0086(6) 0.0221(6) -0.0022(5) 0.0027(5) -0.0001(5)
Cl8 0.0155(6) 0.0113(6) 0.0221(6) -0.0020(5) 0.0035(5) 0.0011(5)
Cl2 0.0119(6) 0.0111(7) 0.0185(6) -0.0007(5) 0.0036(4) -0.0021(5)
Cl9 0.0102(6) 0.0164(7) 0.0242(6) -0.0011(5) 0.0039(5) -0.0025(5)
Cl7 0.0103(6) 0.0126(6) 0.0175(6) 0.0000(5) 0.0013(4) 0.0018(5)
Cl10 0.0257(6) 0.0186(7) 0.0155(5) 0.0030(5) -0.0006(4) 0.0011(5)
Cl5 0.0142(6) 0.0150(7) 0.0193(6) -0.0017(4) 0.0021(4) 0.0013(5)
Cl6 0.0215(6) 0.0128(6) 0.0190(6) -0.0005(4) 0.0030(5) 0.0036(5)
Cl1 0.0198(6) 0.0194(7) 0.0143(5) 0.0028(4) 0.0014(4) -0.0030(5)
N1 0.016(2) 0.012(2) 0.016(2) 0.0025(17) -0.0027(16) -0.0022(19)
N3 0.014(2) 0.013(2) 0.015(2) -0.0021(17) 0.0018(17) -0.0001(18)
N2 0.012(2) 0.012(2) 0.013(2) -0.0015(16) 0.0041(16) -0.0018(18)
N4 0.014(2) 0.014(2) 0.015(2) 0.0005(17) -0.0003(16) 0.0000(19)
F2 0.0333(16) 0.0283(19) 0.0267(15) 0.0088(12) 0.0121(12) -0.0054(13)
F4 0.066(2) 0.037(2) 0.0277(17) 0.0099(14) 0.0063(15) -0.0271(17)
F1 0.047(2) 0.060(2) 0.0147(16) 0.0034(15) -0.0028(13) -0.0171(17)
F3 0.054(2) 0.0448(19) 0.0131(15) 0.0025(14) -0.0003(13) -0.0159(16)
C1 0.025(3) 0.020(3) 0.025(2) -0.006(2) 0.003(2) -0.008(2)
C30 0.037(3) 0.020(3) 0.018(2) 0.003(2) 0.003(2) -0.019(3)
C17 0.020(2) 0.013(3) 0.026(2) -0.007(2) 0.0042(19) -0.001(2)
C14 0.025(3) 0.024(3) 0.013(2) -0.0012(19) 0.008(2) -0.006(2)
C13 0.013(3) 0.026(3) 0.017(2) -0.001(2) 0.0020(19) 0.001(2)
C12 0.017(3) 0.021(3) 0.015(2) 0.003(2) 0.0006(19) 0.001(2)
C16 0.017(2) 0.017(2) 0.028(2) 0.007(2) 0.0038(18) 0.007(2)
C6 0.027(3) 0.028(3) 0.016(3) -0.003(2) -0.005(2) -0.010(2)
C27 0.025(3) 0.017(3) 0.012(2) -0.0034(19) 0.001(2) -0.007(2)
C22 0.038(3) 0.028(3) 0.013(2) 0.000(2) -0.005(2) -0.011(3)
C8 0.019(3) 0.026(3) 0.021(3) -0.005(2) 0.003(2) 0.005(2)
C3 0.016(3) 0.013(3) 0.018(2) -0.0079(19) -0.0025(19) -0.002(2)
C19 0.015(2) 0.013(3) 0.018(2) -0.0054(19) -0.0015(19) -0.001(2)
C9 0.019(3) 0.013(2) 0.016(2) -0.0031(19) -0.0019(19) -0.004(2)
C29 0.026(3) 0.033(4) 0.025(3) -0.001(2) 0.010(2) -0.008(3)
C11 0.015(2) 0.012(3) 0.012(2) -0.0028(18) 0.0049(18) -0.001(2)
C10 0.006(2) 0.010(2) 0.010(2) 0.0006(16) -0.0031(16) 0.0039(17)
C24 0.026(3) 0.024(3) 0.026(3) -0.008(2) 0.000(2) 0.010(2)
C20 0.018(3) 0.035(3) 0.016(3) 0.003(2) -0.004(2) 0.004(2)
C28 0.018(3) 0.025(3) 0.023(3) 0.001(2) 0.000(2) 0.001(2)
C2 0.022(3) 0.012(2) 0.020(2) -0.0062(18) 0.0000(19) 0.0009(19)
C7 0.028(3) 0.023(3) 0.025(3) -0.003(2) -0.004(2) 0.003(2)
C23 0.039(3) 0.027(3) 0.023(3) 0.003(2) -0.008(2) 0.011(3)
C21 0.017(3) 0.057(4) 0.018(3) -0.003(3) 0.003(2) 0.001(3)
C4 0.016(3) 0.031(3) 0.027(3) -0.013(2) 0.000(2) 0.007(2)
C18 0.009(2) 0.013(2) 0.018(2) -0.0047(18) 0.0017(17) -0.0019(18)
C25 0.034(3) 0.033(3) 0.015(2) 0.001(2) 0.003(2) -0.011(3)
C15 0.025(3) 0.022(3) 0.028(3) 0.010(2) 0.002(2) 0.005(2)
C26 0.023(3) 0.020(3) 0.013(2) -0.0030(19) 0.0062(19) -0.001(2)
C5 0.029(3) 0.045(4) 0.021(3) -0.014(3) 0.012(2) -0.013(3)
C32 0.022(3) 0.035(3) 0.028(3) -0.005(3) 0.013(2) -0.006(3)
C31 0.040(3) 0.016(3) 0.039(3) 0.003(3) 0.001(2) 0.005(3)

loop_
_atom_type_symbol
_atom_type_description
_atom_type_scat_dispersion_real
_atom_type_scat_dispersion_imag
_atom_type_scat_source
C C 0.0033 0.0016 'International Tables Vol C Tables 4.2.6.8 and 6.1.1.4'
H H 0.0000 0.0000 'International Tables Vol C Tables 4.2.6.8 and 6.1.1.4'
Cl Cl 0.1484 0.1585 'International Tables Vol C Tables 4.2.6.8 and 6.1.1.4'
F F 0.0171 0.0103 'International Tables Vol C Tables 4.2.6.8 and 6.1.1.4'
N N 0.0061 0.0033 'International Tables Vol C Tables 4.2.6.8 and 6.1.1.4'
Sb Sb -0.5866 1.5461 'International Tables Vol C Tables 4.2.6.8 and 6.1.1.4'

loop_
_geom_angle_atom_site_label_1
_geom_angle_atom_site_label_2
_geom_angle_atom_site_label_3
_geom_angle
_geom_angle_site_symmetry_1
_geom_angle_site_symmetry_3
_geom_angle_publ_flag
Cl3 Sb1 Cl4 174.47(4) . . ?
Cl2 Sb1 Cl4 86.03(4) . . ?
Cl2 Sb1 Cl3 88.53(4) . . ?
Cl1 Sb1 Cl4 88.09(4) . . ?
Cl1 Sb1 Cl3 93.07(4) . . ?
Cl1 Sb1 Cl2 91.63(4) . . ?
Cl8 Sb2 Cl7 173.15(4) . . ?
Cl9 Sb2 Cl8 86.49(4) . . ?
Cl9 Sb2 Cl7 86.69(4) . . ?
Cl9 Sb2 Cl10 90.97(4) . . ?
Cl10 Sb2 Cl8 91.94(4) . . ?
Cl10 Sb2 Cl7 88.80(4) . . ?
C29 C30 F4 118.3(5) . . ?
C29 C30 C31 122.3(5) . . ?
C31 C30 F4 119.4(5) . . ?
F2 C14 C13 118.8(4) . . ?
F2 C14 C15 118.3(4) . . ?
C15 C14 C13 122.9(4) . . ?
C14 C13 C12 117.7(4) . . ?
C11 C12 C13 121.4(5) . . ?
C15 C16 C11 120.3(4) . . ?
C7 C6 F1 118.5(5) . . ?
C5 C6 F1 119.0(5) . . ?
C5 C6 C7 122.6(5) . . ?
C28 C27 C26 118.2(5) . . ?
C32 C27 C28 119.2(5) . . ?
C32 C27 C26 122.5(4) . . ?
C23 C22 F3 119.1(5) . . ?
C23 C22 C21 123.3(5) . . ?
C21 C22 F3 117.6(5) . . ?
C7 C8 C3 120.6(5) . . ?
C8 C3 C2 122.5(4) . . ?
C8 C3 C4 118.1(5) . . ?
C4 C3 C2 119.5(4) . . ?
C24 C19 C18 119.3(4) . . ?
C20 C19 C24 119.3(4) . . ?
C20 C19 C18 121.4(4) . . ?
C30 C29 C28 118.6(5) . . ?
C12 C11 C16 119.2(4) . . ?
C12 C11 C10 121.2(4) . . ?
C16 C11 C10 119.5(4) . . ?
N2 C10 C9 108.2(3) . . ?
N2 C10 C11 111.2(3) . . ?
C11 C10 C9 112.5(3) . . ?
C19 C24 C23 120.6(5) . . ?
C19 C20 C21 120.9(5) . . ?
C27 C28 C29 121.1(5) . . ?
N1 C2 C1 109.4(4) . . ?
C3 C2 N1 108.9(4) . . ?
C3 C2 C1 114.4(4) . . ?
C6 C7 C8 119.0(5) . . ?
C22 C23 C24 118.1(5) . . ?
C22 C21 C20 117.8(5) . . ?
C5 C4 C3 120.6(5) . . ?
N3 C18 C17 109.3(4) . . ?
N3 C18 C19 108.8(3) . . ?
C17 C18 C19 113.6(4) . . ?
C14 C15 C16 118.4(4) . . ?
N4 C26 C27 110.6(4) . . ?
C25 C26 N4 111.1(4) . . ?
C25 C26 C27 112.8(4) . . ?
C6 C5 C4 119.1(5) . . ?
C27 C32 C31 120.4(4) . . ?
C30 C31 C32 118.4(5) . . ?

loop_
_geom_bond_atom_site_label_1
_geom_bond_atom_site_label_2
_geom_bond_distance
_geom_bond_site_symmetry_2
_geom_bond_publ_flag
Sb1 Cl4 2.8499(13) . ?
Sb1 Cl3 2.4847(12) . ?
Sb1 Cl2 2.4449(12) . ?
Sb1 Cl1 2.4131(11) . ?
Sb2 Cl8 2.6232(13) . ?
Sb2 Cl9 2.3992(12) . ?
Sb2 Cl7 2.6648(13) . ?
Sb2 Cl10 2.4248(11) . ?
N1 C2 1.509(6) . ?
N3 C18 1.513(5) . ?
N2 C10 1.502(5) . ?
N4 C26 1.513(5) . ?
F2 C14 1.358(5) . ?
F4 C30 1.369(5) . ?
F1 C6 1.362(6) . ?
F3 C22 1.372(5) . ?
C1 C2 1.516(7) . ?
C30 C29 1.351(8) . ?
C30 C31 1.358(7) . ?
C17 C18 1.513(7) . ?
C14 C13 1.375(7) . ?
C14 C15 1.369(6) . ?
C13 C12 1.383(7) . ?
C12 C11 1.378(6) . ?
C16 C11 1.388(6) . ?
C16 C15 1.388(6) . ?
C6 C7 1.354(7) . ?
C6 C5 1.344(8) . ?
C27 C28 1.369(7) . ?
C27 C26 1.517(6) . ?
C27 C32 1.366(7) . ?
C22 C23 1.354(8) . ?
C22 C21 1.369(8) . ?
C8 C3 1.385(7) . ?
C8 C7 1.379(7) . ?
C3 C2 1.505(6) . ?
C3 C4 1.394(6) . ?
C19 C24 1.383(7) . ?
C19 C20 1.373(6) . ?
C19 C18 1.516(6) . ?
C9 C10 1.525(6) . ?
C29 C28 1.384(7) . ?
C11 C10 1.516(6) . ?
C24 C23 1.384(7) . ?
C20 C21 1.382(7) . ?
C4 C5 1.379(7) . ?
C25 C26 1.494(6) . ?
C32 C31 1.398(7) . ?
